data_7714642
loop_
_publ_author_name
'Chen, Ming-Tsz'
'Wu, Pei-Zheng'
'Liao, Chi-Chung'
'Hung, Kai-Wei'
'Shen, Pin-Chi'

_publ_section_title
;
 Grignard reagents as deprotonation agents for oxazoline-amido-phenolate
 ligands: structural and catalytic implications with the role of halogen
 ions.
;
_journal_issue 2
_journal_name_full 'Dalton transactions (Cambridge, England : 2003)'
_journal_page_first 738
_journal_page_last 745
_journal_paper_doi 10.1039/d3dt03733a
_journal_volume 53
_journal_year 2024
_chemical_formula_moiety 'C42 H50 Br2 Mg2 N4 O6'
_chemical_formula_sum 'C42 H50 Br2 Mg2 N4 O6'
_chemical_formula_weight 915.30
_space_group_crystal_system triclinic
_space_group_IT_number 2
_space_group_name_Hall '-P 1'
_space_group_name_H-M_alt 'P -1'
_atom_sites_solution_hydrogens mixed
_audit_creation_method SHELXL-2014/7
_audit_update_record
;
2023-09-23 deposited with the CCDC.	2023-12-07 downloaded from the CCDC.
;
_cell_angle_alpha 102.251(2)
_cell_angle_beta 95.511(2)
_cell_angle_gamma 104.691(2)
_cell_formula_units_Z 2
_cell_length_a 9.9392(5)
_cell_length_b 13.5508(7)
_cell_length_c 17.0101(9)
_cell_measurement_reflns_used 43734
_cell_measurement_temperature 150(2)
_cell_measurement_theta_max 27.874
_cell_measurement_theta_min 3.2065
_cell_volume 2138.24(19)
_computing_cell_refinement 'Bruker SAINT'
_computing_data_collection 'Bruker APEX2'
_computing_data_reduction 'Bruker SAINT'
_computing_molecular_graphics 'Bruker SHELXTL'
_computing_publication_material 'Bruker SHELXTL'
_computing_structure_refinement 'SHELXL-2014/7 (Sheldrick, 2014)'
_computing_structure_solution 'SHELXS-97 (Sheldrick 2008)'
_diffrn_ambient_temperature 150(2)
_diffrn_measured_fraction_theta_full 0.993
_diffrn_measured_fraction_theta_max 0.994
_diffrn_measurement_device_type 'Bruker APEX-II CCD'
_diffrn_measurement_method '\f and \w scans'
_diffrn_radiation_type MoK\a
_diffrn_radiation_wavelength 0.71073
_diffrn_reflns_av_R_equivalents 0.0371
_diffrn_reflns_av_unetI/netI 0.0315
_diffrn_reflns_Laue_measured_fraction_full 0.993
_diffrn_reflns_Laue_measured_fraction_max 0.994
_diffrn_reflns_limit_h_max 13
_diffrn_reflns_limit_h_min -13
_diffrn_reflns_limit_k_max 17
_diffrn_reflns_limit_k_min -17
_diffrn_reflns_limit_l_max 22
_diffrn_reflns_limit_l_min -22
_diffrn_reflns_number 43734
_diffrn_reflns_point_group_measured_fraction_full 0.993
_diffrn_reflns_point_group_measured_fraction_max 0.994
_diffrn_reflns_theta_full 25.242
_diffrn_reflns_theta_max 27.894
_diffrn_reflns_theta_min 3.141
_diffrn_source 'fine-focus sealed tube'
_exptl_absorpt_coefficient_mu 1.975
_exptl_absorpt_correction_T_max 0.9281
_exptl_absorpt_correction_T_min 0.6539
_exptl_absorpt_correction_type multi-scan
_exptl_crystal_colour Colorless
_exptl_crystal_density_diffrn 1.422
_exptl_crystal_description Paralleliped
_exptl_crystal_F_000 944
_exptl_crystal_size_max 0.540
_exptl_crystal_size_mid 0.310
_exptl_crystal_size_min 0.210
_refine_diff_density_max 1.072
_refine_diff_density_min -0.916
_refine_diff_density_rms 0.089
_refine_ls_extinction_method none
_refine_ls_goodness_of_fit_ref 1.047
_refine_ls_hydrogen_treatment constr
_refine_ls_matrix_type full
_refine_ls_number_parameters 509
_refine_ls_number_reflns 10134
_refine_ls_number_restraints 2
_refine_ls_restrained_S_all 1.047
_refine_ls_R_factor_all 0.0557
_refine_ls_R_factor_gt 0.0402
_refine_ls_shift/su_max 0.003
_refine_ls_shift/su_mean 0.000
_refine_ls_structure_factor_coef Fsqd
_refine_ls_weighting_details 'w=1/[\s^2^(Fo^2^)+(0.0621P)^2^+2.0099P] where P=(Fo^2^+2Fc^2^)/3'
_refine_ls_weighting_scheme calc
_refine_ls_wR_factor_gt 0.1059
_refine_ls_wR_factor_ref 0.1180
_reflns_Friedel_coverage 0.000
_reflns_number_gt 8128
_reflns_number_total 10134
_reflns_threshold_expression 'I > 2\s(I)'
_cod_data_source_file d3dt03733a2.cif
_cod_data_source_block mt85_0m
_cod_depositor_comments 'Adding full bibliography for 7714640--7714642.cif.'
_cod_database_code 7714642
_shelx_shelxl_version_number 2014/7
_shelx_space_group_comment
; 
The symmetry employed for this shelxl refinement is uniquely defined 
by the following loop, which should always be used as a source of 
symmetry information in preference to the above space-group names. 
They are only intended as comments. 
;
_shelx_estimated_absorpt_t_min 0.415
_shelx_estimated_absorpt_t_max 0.682

loop_
_space_group_symop_operation_xyz
'x, y, z'
'-x, -y, -z'

loop_
_atom_site_label
_atom_site_type_symbol
_atom_site_fract_x
_atom_site_fract_y
_atom_site_fract_z
_atom_site_U_iso_or_equiv
_atom_site_adp_type
_atom_site_occupancy
_atom_site_site_symmetry_order
_atom_site_calc_flag
_atom_site_refinement_flags_posn
_atom_site_refinement_flags_adp
_atom_site_refinement_flags_occupancy
_atom_site_disorder_assembly
_atom_site_disorder_group
Br1 Br 0.41266(3) 1.10318(2) 0.20750(2) 0.03008(8) Uani 1 1 d . . . . .
Mg1 Mg 0.53543(8) 1.03369(6) 0.09512(5) 0.01831(16) Uani 1 1 d . . . . .
O1 O 0.52910(18) 0.91268(13) -0.00209(10) 0.0213(3) Uani 1 1 d . . . . .
O2 O 0.9624(2) 1.12145(18) 0.21504(12) 0.0368(5) Uani 1 1 d . . . . .
N1 N 0.5626(2) 0.90643(16) 0.15461(12) 0.0193(4) Uani 1 1 d . . . . .
H1A H 0.4814 0.8650 0.1543 0.023 Uiso 1 1 d R U . . .
N2 N 0.7562(2) 1.09486(17) 0.13485(13) 0.0231(4) Uani 1 1 d . . . . .
C1 C 0.6051(3) 0.84959(18) 0.01660(14) 0.0207(5) Uani 1 1 d . . . . .
C2 C 0.6305(2) 0.84508(19) 0.09839(14) 0.0209(5) Uani 1 1 d . . . . .
C3 C 0.7112(3) 0.7840(2) 0.12209(16) 0.0273(5) Uani 1 1 d . . . . .
H3A H 0.7263 0.7818 0.1776 0.033 Uiso 1 1 calc R U . . .
C4 C 0.7699(3) 0.7262(2) 0.06561(18) 0.0330(6) Uani 1 1 d . . . . .
H4A H 0.8266 0.6850 0.0821 0.040 Uiso 1 1 calc R U . . .
C5 C 0.7455(3) 0.7287(2) -0.01553(17) 0.0320(6) Uani 1 1 d . . . . .
H5A H 0.7850 0.6885 -0.0548 0.038 Uiso 1 1 calc R U . . .
C6 C 0.6636(3) 0.7893(2) -0.03979(16) 0.0279(5) Uani 1 1 d . . . . .
H6A H 0.6473 0.7898 -0.0957 0.033 Uiso 1 1 calc R U . . .
C7 C 0.6355(2) 0.94213(19) 0.23718(14) 0.0201(5) Uani 1 1 d . . . . .
C8 C 0.7617(2) 1.0234(2) 0.25741(14) 0.0217(5) Uani 1 1 d . . . . .
C9 C 0.8340(3) 1.0535(2) 0.33737(15) 0.0251(5) Uani 1 1 d . . . . .
H9A H 0.9214 1.1070 0.3511 0.030 Uiso 1 1 calc R U . . .
C10 C 0.7801(3) 1.0065(2) 0.39631(16) 0.0281(5) Uani 1 1 d . . . . .
H10A H 0.8299 1.0277 0.4504 0.034 Uiso 1 1 calc R U . . .
C11 C 0.6528(3) 0.9284(2) 0.37647(16) 0.0281(5) Uani 1 1 d . . . . .
H11A H 0.6143 0.8972 0.4173 0.034 Uiso 1 1 calc R U . . .
C12 C 0.5815(3) 0.8955(2) 0.29670(15) 0.0252(5) Uani 1 1 d . . . . .
H12A H 0.4953 0.8408 0.2831 0.030 Uiso 1 1 calc R U . . .
C13 C 0.8218(2) 1.0796(2) 0.19798(15) 0.0235(5) Uani 1 1 d . . . . .
C14 C 1.0006(3) 1.1796(3) 0.1541(2) 0.0417(7) Uani 1 1 d . . . . .
H14A H 1.0708 1.1540 0.1243 0.050 Uiso 1 1 calc R U . . .
H14B H 1.0408 1.2557 0.1799 0.050 Uiso 1 1 calc R U . . .
C15 C 0.8632(3) 1.1596(2) 0.09638(17) 0.0352(7) Uani 1 1 d . . . . .
C16 C 0.8286(5) 1.2624(3) 0.0962(3) 0.0754(15) Uani 1 1 d . . . . .
H16A H 0.9006 1.3068 0.0733 0.113 Uiso 1 1 calc R U . . .
H16B H 0.8265 1.2989 0.1521 0.113 Uiso 1 1 calc R U . . .
H16C H 0.7363 1.2477 0.0630 0.113 Uiso 1 1 calc R U . . .
C17 C 0.8639(5) 1.0964(4) 0.0115(2) 0.0867(19) Uani 1 1 d . . . . .
H17A H 0.9420 1.1341 -0.0116 0.130 Uiso 1 1 calc R U . . .
H17B H 0.7746 1.0866 -0.0232 0.130 Uiso 1 1 calc R U . . .
H17C H 0.8757 1.0275 0.0145 0.130 Uiso 1 1 calc R U . . .
Br2 Br 0.93612(4) 0.51045(2) 0.71578(2) 0.04015(10) Uani 1 1 d . . . . .
Mg2 Mg 0.94512(8) 0.44563(6) 0.56720(5) 0.01973(17) Uani 1 1 d . . . . .
O3 O 1.08229(18) 0.44169(13) 0.48593(10) 0.0215(3) Uani 1 1 d . . . . .
O4 O 0.62275(18) 0.15214(14) 0.49825(12) 0.0280(4) Uani 1 1 d . . . . .
N3 N 1.0463(2) 0.32771(16) 0.59794(12) 0.0208(4) Uani 1 1 d . . . . .
H2A H 1.1116 0.3604 0.6328 0.025 Uiso 1 1 d R U . . .
N4 N 0.7751(2) 0.31109(16) 0.51132(13) 0.0222(4) Uani 1 1 d . . . . .
C18 C 1.1193(2) 0.35147(18) 0.46922(15) 0.0202(5) Uani 1 1 d . . . . .
C19 C 1.0998(2) 0.28700(19) 0.52428(15) 0.0203(5) Uani 1 1 d . . . . .
C20 C 1.1333(3) 0.1924(2) 0.50957(16) 0.0247(5) Uani 1 1 d . . . . .
H20A H 1.1197 0.1498 0.5475 0.030 Uiso 1 1 calc R U . . .
C21 C 1.1867(3) 0.1598(2) 0.43921(17) 0.0275(5) Uani 1 1 d . . . . .
H21A H 1.2087 0.0944 0.4285 0.033 Uiso 1 1 calc R U . . .
C22 C 1.2079(3) 0.2225(2) 0.38498(16) 0.0265(5) Uani 1 1 d . . . . .
H22A H 1.2452 0.2003 0.3371 0.032 Uiso 1 1 calc R U . . .
C23 C 1.1752(3) 0.3182(2) 0.39939(16) 0.0248(5) Uani 1 1 d . . . . .
H23A H 1.1911 0.3609 0.3617 0.030 Uiso 1 1 calc R U . . .
C24 C 0.9659(3) 0.2474(2) 0.63170(15) 0.0236(5) Uani 1 1 d . . . . .
C25 C 0.8239(3) 0.19669(19) 0.60052(15) 0.0229(5) Uani 1 1 d . . . . .
C26 C 0.7520(3) 0.1149(2) 0.63227(17) 0.0290(6) Uani 1 1 d . . . . .
H26A H 0.6559 0.0795 0.6107 0.035 Uiso 1 1 calc R U . . .
C27 C 0.8188(3) 0.0846(2) 0.69473(18) 0.0344(6) Uani 1 1 d . . . . .
H27A H 0.7688 0.0290 0.7158 0.041 Uiso 1 1 calc R U . . .
C28 C 0.9586(4) 0.1362(2) 0.72594(18) 0.0377(7) Uani 1 1 d . . . . .
H28A H 1.0050 0.1162 0.7689 0.045 Uiso 1 1 calc R U . . .
C29 C 1.0311(3) 0.2165(2) 0.69485(17) 0.0318(6) Uani 1 1 d . . . . .
H29A H 1.1272 0.2513 0.7168 0.038 Uiso 1 1 calc R U . . .
C30 C 0.7443(3) 0.22597(19) 0.53558(15) 0.0222(5) Uani 1 1 d . . . . .
C31 C 0.5720(3) 0.1880(2) 0.42963(18) 0.0319(6) Uani 1 1 d . . . . .
H31A H 0.4702 0.1823 0.4270 0.038 Uiso 1 1 calc R U . . .
H31B H 0.5872 0.1461 0.3778 0.038 Uiso 1 1 calc R U . . .
C32 C 0.6590(3) 0.3038(2) 0.44558(17) 0.0273(5) Uani 1 1 d . . . . .
C33 C 0.7181(3) 0.3269(3) 0.37028(19) 0.0422(8) Uani 1 1 d . . . . .
H33A H 0.6407 0.3087 0.3247 0.063 Uiso 1 1 calc R U . . .
H33B H 0.7834 0.2849 0.3563 0.063 Uiso 1 1 calc R U . . .
H33C H 0.7682 0.4018 0.3812 0.063 Uiso 1 1 calc R U . . .
C34 C 0.5770(3) 0.3794(3) 0.4790(2) 0.0458(8) Uani 1 1 d . . . . .
H34A H 0.4988 0.3743 0.4371 0.069 Uiso 1 1 calc R U . . .
H34B H 0.6395 0.4515 0.4944 0.069 Uiso 1 1 calc R U . . .
H34C H 0.5397 0.3613 0.5269 0.069 Uiso 1 1 calc R U . . .
O5 O 0.3265(3) 0.7211(2) 0.1258(2) 0.0705(9) Uani 1 1 d . . . . .
C35 C 0.1884(4) 0.7019(3) 0.1487(3) 0.0648(12) Uani 1 1 d . . . . .
H35A H 0.1466 0.7593 0.1422 0.078 Uiso 1 1 calc R U . . .
H35B H 0.1931 0.6974 0.2061 0.078 Uiso 1 1 calc R U . . .
C36 C 0.1034(4) 0.6008(3) 0.0936(2) 0.0528(9) Uani 1 1 d . . . . .
H36A H 0.0311 0.5624 0.1209 0.063 Uiso 1 1 calc R U . . .
H36B H 0.0565 0.6119 0.0435 0.063 Uiso 1 1 calc R U . . .
C37 C 0.2077(5) 0.5441(3) 0.0752(4) 0.0879(18) Uani 1 1 d . . . . .
H37A H 0.1781 0.4946 0.0207 0.105 Uiso 1 1 calc R U . . .
H37B H 0.2199 0.5037 0.1162 0.105 Uiso 1 1 calc R U . . .
C38 C 0.3433(5) 0.6271(3) 0.0775(3) 0.0699(12) Uani 1 1 d . . . . .
H38A H 0.4252 0.6091 0.1025 0.084 Uiso 1 1 calc R U . . .
H38B H 0.3570 0.6344 0.0219 0.084 Uiso 1 1 calc R U . . .
O6 O 0.6914(3) 0.5730(3) 0.28488(17) 0.0697(9) Uani 1 1 d . . . . .
C39 C 0.6812(6) 0.5106(5) 0.2083(3) 0.0876(17) Uani 1 1 d D . . . .
H39A H 0.7688 0.4886 0.2071 0.105 Uiso 1 1 calc R U . . .
H39B H 0.6824 0.5564 0.1699 0.105 Uiso 1 1 calc R U . . .
C40 C 0.5594(9) 0.4119(7) 0.1726(7) 0.237(7) Uani 1 1 d D . . . .
H40A H 0.5180 0.4066 0.1160 0.284 Uiso 1 1 calc R U . . .
H40B H 0.5828 0.3462 0.1768 0.284 Uiso 1 1 calc R U . . .
C41 C 0.4757(6) 0.4457(4) 0.2328(4) 0.0932(19) Uani 1 1 d D . . . .
H41A H 0.4481 0.3895 0.2619 0.112 Uiso 1 1 calc R U . . .
H41B H 0.3881 0.4513 0.2034 0.112 Uiso 1 1 calc R U . . .
C42 C 0.5483(8) 0.5577(9) 0.3017(4) 0.151(4) Uani 1 1 d . . . . .
H42A H 0.5086 0.6148 0.2917 0.181 Uiso 1 1 calc R U . . .
H42B H 0.5406 0.5502 0.3579 0.181 Uiso 1 1 calc R U . . .

loop_
_atom_site_aniso_label
_atom_site_aniso_U_11
_atom_site_aniso_U_22
_atom_site_aniso_U_33
_atom_site_aniso_U_23
_atom_site_aniso_U_13
_atom_site_aniso_U_12
Br1 0.03889(16) 0.03542(15) 0.02362(13) 0.00992(11) 0.01268(11) 0.01901(12)
Mg1 0.0188(4) 0.0203(4) 0.0159(4) 0.0034(3) 0.0001(3) 0.0074(3)
O1 0.0255(8) 0.0223(8) 0.0175(8) 0.0039(6) -0.0010(6) 0.0118(7)
O2 0.0183(9) 0.0551(13) 0.0312(10) 0.0151(9) -0.0024(8) -0.0012(8)
N1 0.0176(9) 0.0214(10) 0.0176(9) 0.0046(8) -0.0010(7) 0.0046(7)
N2 0.0215(10) 0.0243(10) 0.0223(10) 0.0066(8) 0.0029(8) 0.0041(8)
C1 0.0227(11) 0.0182(11) 0.0205(11) 0.0037(9) -0.0005(9) 0.0065(9)
C2 0.0204(11) 0.0199(11) 0.0203(11) 0.0037(9) -0.0004(9) 0.0044(9)
C3 0.0312(13) 0.0298(13) 0.0232(12) 0.0084(10) -0.0021(10) 0.0138(11)
C4 0.0368(15) 0.0339(15) 0.0345(14) 0.0089(12) 0.0009(12) 0.0219(12)
C5 0.0367(15) 0.0326(14) 0.0312(14) 0.0058(11) 0.0066(11) 0.0191(12)
C6 0.0372(14) 0.0274(13) 0.0218(12) 0.0042(10) 0.0043(11) 0.0155(11)
C7 0.0203(11) 0.0236(11) 0.0175(11) 0.0042(9) 0.0001(9) 0.0096(9)
C8 0.0202(11) 0.0257(12) 0.0195(11) 0.0049(9) -0.0004(9) 0.0088(9)
C9 0.0228(12) 0.0286(13) 0.0223(12) 0.0020(10) -0.0034(9) 0.0104(10)
C10 0.0327(13) 0.0346(14) 0.0199(12) 0.0062(10) -0.0034(10) 0.0181(11)
C11 0.0355(14) 0.0338(14) 0.0221(12) 0.0132(11) 0.0069(10) 0.0163(11)
C12 0.0250(12) 0.0272(13) 0.0248(12) 0.0087(10) 0.0024(10) 0.0087(10)
C13 0.0178(11) 0.0260(12) 0.0222(12) 0.0022(10) -0.0004(9) 0.0026(9)
C14 0.0270(14) 0.0517(19) 0.0422(17) 0.0223(15) 0.0033(12) -0.0041(13)
C15 0.0284(14) 0.0425(16) 0.0253(13) 0.0119(12) 0.0016(11) -0.0085(12)
C16 0.055(2) 0.055(2) 0.112(4) 0.055(3) -0.017(2) -0.0086(19)
C17 0.056(2) 0.122(4) 0.0344(19) -0.012(2) 0.0233(17) -0.039(3)
Br2 0.0649(2) 0.04074(17) 0.02234(14) 0.00683(12) 0.00913(13) 0.02815(15)
Mg2 0.0215(4) 0.0173(4) 0.0208(4) 0.0047(3) 0.0019(3) 0.0066(3)
O3 0.0242(8) 0.0175(8) 0.0252(9) 0.0056(7) 0.0055(7) 0.0091(6)
O4 0.0223(9) 0.0255(9) 0.0314(10) 0.0059(8) -0.0006(7) 0.0008(7)
N3 0.0212(10) 0.0187(10) 0.0203(9) 0.0038(8) -0.0020(8) 0.0045(8)
N4 0.0206(10) 0.0217(10) 0.0244(10) 0.0054(8) -0.0003(8) 0.0078(8)
C18 0.0147(10) 0.0192(11) 0.0245(11) 0.0026(9) -0.0021(9) 0.0052(8)
C19 0.0155(10) 0.0207(11) 0.0232(11) 0.0046(9) -0.0022(9) 0.0052(8)
C20 0.0205(11) 0.0223(12) 0.0308(13) 0.0068(10) -0.0007(10) 0.0069(9)
C21 0.0211(12) 0.0230(12) 0.0380(14) 0.0031(11) 0.0003(10) 0.0105(10)
C22 0.0186(11) 0.0294(13) 0.0298(13) 0.0008(10) 0.0023(10) 0.0094(10)
C23 0.0222(12) 0.0267(13) 0.0262(12) 0.0063(10) 0.0032(10) 0.0086(10)
C24 0.0277(12) 0.0227(12) 0.0225(12) 0.0065(9) 0.0045(10) 0.0096(10)
C25 0.0277(12) 0.0206(11) 0.0217(11) 0.0044(9) 0.0058(10) 0.0092(9)
C26 0.0324(14) 0.0233(12) 0.0314(14) 0.0059(11) 0.0113(11) 0.0065(10)
C27 0.0510(17) 0.0256(13) 0.0326(14) 0.0142(11) 0.0158(13) 0.0119(12)
C28 0.0512(18) 0.0386(16) 0.0306(14) 0.0160(13) 0.0061(13) 0.0195(14)
C29 0.0357(15) 0.0344(15) 0.0298(14) 0.0131(12) 0.0023(11) 0.0143(12)
C30 0.0209(11) 0.0203(11) 0.0243(12) 0.0020(9) 0.0049(9) 0.0062(9)
C31 0.0233(13) 0.0310(14) 0.0367(15) 0.0086(12) -0.0066(11) 0.0031(10)
C32 0.0216(12) 0.0262(13) 0.0310(13) 0.0042(11) -0.0059(10) 0.0076(10)
C33 0.0406(17) 0.0458(18) 0.0320(15) 0.0147(14) -0.0095(13) -0.0011(14)
C34 0.0315(15) 0.0354(16) 0.066(2) 0.0016(15) -0.0092(15) 0.0173(13)
O5 0.0542(16) 0.0425(14) 0.087(2) -0.0154(14) 0.0277(15) -0.0145(12)
C35 0.061(2) 0.055(2) 0.065(3) 0.002(2) 0.025(2) -0.0028(19)
C36 0.0465(19) 0.053(2) 0.051(2) 0.0166(17) 0.0004(16) -0.0015(16)
C37 0.071(3) 0.0300(19) 0.137(5) -0.014(2) -0.020(3) 0.0103(19)
C38 0.058(2) 0.048(2) 0.099(4) 0.003(2) 0.008(2) 0.0209(19)
O6 0.0395(14) 0.085(2) 0.0557(16) -0.0236(15) -0.0023(12) 0.0046(13)
C39 0.095(4) 0.094(4) 0.053(3) -0.018(3) -0.021(3) 0.032(3)
C40 0.164(11) 0.333(19) 0.186(12) 0.061(13) 0.060(9) 0.013(12)
C41 0.063(3) 0.080(3) 0.114(5) 0.025(3) -0.040(3) -0.002(3)
C42 0.129(6) 0.298(12) 0.085(4) 0.061(6) 0.048(4) 0.142(8)

loop_
_atom_type_symbol
_atom_type_description
_atom_type_scat_dispersion_real
_atom_type_scat_dispersion_imag
_atom_type_scat_source
C C 0.0033 0.0016 'International Tables Vol C Tables 4.2.6.8 and 6.1.1.4'
H H 0.0000 0.0000 'International Tables Vol C Tables 4.2.6.8 and 6.1.1.4'
Br Br -0.2901 2.4595 'International Tables Vol C Tables 4.2.6.8 and 6.1.1.4'
Mg Mg 0.0486 0.0363 'International Tables Vol C Tables 4.2.6.8 and 6.1.1.4'
N N 0.0061 0.0033 'International Tables Vol C Tables 4.2.6.8 and 6.1.1.4'
O O 0.0106 0.0060 'International Tables Vol C Tables 4.2.6.8 and 6.1.1.4'

loop_
_geom_angle_atom_site_label_1
_geom_angle_atom_site_label_2
_geom_angle_atom_site_label_3
_geom_angle
_geom_angle_site_symmetry_1
_geom_angle_site_symmetry_3
_geom_angle_publ_flag
O1 Mg1 O1 78.67(8) 2_675 . ?
O1 Mg1 N2 112.12(8) 2_675 . ?
O1 Mg1 N2 100.73(8) . . ?
O1 Mg1 N1 153.58(8) 2_675 . ?
O1 Mg1 N1 77.16(7) . . ?
N2 Mg1 N1 82.89(8) . . ?
O1 Mg1 Br1 104.19(6) 2_675 . ?
O1 Mg1 Br1 146.84(6) . . ?
N2 Mg1 Br1 108.22(7) . . ?
N1 Mg1 Br1 90.51(6) . . ?
O1 Mg1 C1 103.08(7) 2_675 . ?
O1 Mg1 C1 25.73(7) . . ?
N2 Mg1 C1 84.12(8) . . ?
N1 Mg1 C1 55.32(7) . . ?
Br1 Mg1 C1 142.69(6) . . ?
O1 Mg1 Mg1 40.00(5) 2_675 2_675 ?
O1 Mg1 Mg1 38.67(5) . 2_675 ?
N2 Mg1 Mg1 111.23(7) . 2_675 ?
N1 Mg1 Mg1 115.16(6) . 2_675 ?
Br1 Mg1 Mg1 134.83(4) . 2_675 ?
C1 Mg1 Mg1 63.49(5) . 2_675 ?
C1 O1 Mg1 141.38(16) . 2_675 ?
C1 O1 Mg1 112.71(14) . . ?
Mg1 O1 Mg1 101.33(8) 2_675 . ?
C13 O2 C14 106.3(2) . . ?
C7 N1 C2 114.29(18) . . ?
C7 N1 Mg1 115.21(15) . . ?
C2 N1 Mg1 103.96(14) . . ?
C7 N1 H1A 108.2 . . ?
C2 N1 H1A 105.6 . . ?
Mg1 N1 H1A 109.2 . . ?
C13 N2 C15 107.5(2) . . ?
C13 N2 Mg1 124.26(17) . . ?
C15 N2 Mg1 128.23(17) . . ?
O1 C1 C6 124.1(2) . . ?
O1 C1 C2 118.5(2) . . ?
C6 C1 C2 117.4(2) . . ?
O1 C1 Mg1 41.57(10) . . ?
C6 C1 Mg1 156.11(18) . . ?
C2 C1 Mg1 79.92(14) . . ?
C3 C2 C1 121.4(2) . . ?
C3 C2 N1 123.2(2) . . ?
C1 C2 N1 115.4(2) . . ?
C4 C3 C2 120.3(2) . . ?
C4 C3 H3A 119.8 . . ?
C2 C3 H3A 119.8 . . ?
C3 C4 C5 119.4(2) . . ?
C3 C4 H4A 120.3 . . ?
C5 C4 H4A 120.3 . . ?
C4 C5 C6 120.5(3) . . ?
C4 C5 H5A 119.7 . . ?
C6 C5 H5A 119.7 . . ?
C5 C6 C1 120.9(2) . . ?
C5 C6 H6A 119.5 . . ?
C1 C6 H6A 119.5 . . ?
C12 C7 C8 119.8(2) . . ?
C12 C7 N1 120.0(2) . . ?
C8 C7 N1 120.2(2) . . ?
C7 C8 C9 119.1(2) . . ?
C7 C8 C13 122.7(2) . . ?
C9 C8 C13 118.2(2) . . ?
C10 C9 C8 120.8(2) . . ?
C10 C9 H9A 119.6 . . ?
C8 C9 H9A 119.6 . . ?
C9 C10 C11 119.8(2) . . ?
C9 C10 H10A 120.1 . . ?
C11 C10 H10A 120.1 . . ?
C10 C11 C12 120.1(2) . . ?
C10 C11 H11A 119.9 . . ?
C12 C11 H11A 119.9 . . ?
C7 C12 C11 120.3(2) . . ?
C7 C12 H12A 119.9 . . ?
C11 C12 H12A 119.9 . . ?
N2 C13 O2 117.8(2) . . ?
N2 C13 C8 127.9(2) . . ?
O2 C13 C8 114.2(2) . . ?
O2 C14 C15 105.3(2) . . ?
O2 C14 H14A 110.7 . . ?
C15 C14 H14A 110.7 . . ?
O2 C14 H14B 110.7 . . ?
C15 C14 H14B 110.7 . . ?
H14A C14 H14B 108.8 . . ?
N2 C15 C17 108.7(2) . . ?
N2 C15 C16 108.8(3) . . ?
C17 C15 C16 112.8(4) . . ?
N2 C15 C14 102.9(2) . . ?
C17 C15 C14 112.6(3) . . ?
C16 C15 C14 110.5(3) . . ?
C15 C16 H16A 109.5 . . ?
C15 C16 H16B 109.5 . . ?
H16A C16 H16B 109.5 . . ?
C15 C16 H16C 109.5 . . ?
H16A C16 H16C 109.5 . . ?
H16B C16 H16C 109.5 . . ?
C15 C17 H17A 109.5 . . ?
C15 C17 H17B 109.5 . . ?
H17A C17 H17B 109.5 . . ?
C15 C17 H17C 109.5 . . ?
H17A C17 H17C 109.5 . . ?
H17B C17 H17C 109.5 . . ?
O3 Mg2 O3 78.85(8) 2_766 . ?
O3 Mg2 N4 105.82(8) 2_766 . ?
O3 Mg2 N4 102.48(8) . . ?
O3 Mg2 N3 156.91(8) 2_766 . ?
O3 Mg2 N3 78.45(8) . . ?
N4 Mg2 N3 83.21(8) . . ?
O3 Mg2 Br2 106.42(6) 2_766 . ?
O3 Mg2 Br2 141.94(6) . . ?
N4 Mg2 Br2 111.65(7) . . ?
N3 Mg2 Br2 89.10(6) . . ?
O3 Mg2 C18 102.88(8) 2_766 . ?
O3 Mg2 C18 25.48(7) . . ?
N4 Mg2 C18 87.87(8) . . ?
N3 Mg2 C18 55.51(7) . . ?
Br2 Mg2 C18 138.06(6) . . ?
O3 Mg2 Mg2 39.91(5) 2_766 2_766 ?
O3 Mg2 Mg2 38.94(5) . 2_766 ?
N4 Mg2 Mg2 108.42(7) . 2_766 ?
N3 Mg2 Mg2 117.28(7) . 2_766 ?
Br2 Mg2 Mg2 134.11(4) . 2_766 ?
C18 Mg2 Mg2 63.41(6) . 2_766 ?
C18 O3 Mg2 140.00(16) . 2_766 ?
C18 O3 Mg2 113.95(15) . . ?
Mg2 O3 Mg2 101.15(8) 2_766 . ?
C30 O4 C31 105.85(19) . . ?
C24 N3 C19 114.05(19) . . ?
C24 N3 Mg2 117.89(16) . . ?
C19 N3 Mg2 105.16(14) . . ?
C24 N3 H2A 105.1 . . ?
C19 N3 H2A 108.8 . . ?
Mg2 N3 H2A 105.3 . . ?
C30 N4 C32 107.9(2) . . ?
C30 N4 Mg2 125.11(17) . . ?
C32 N4 Mg2 126.39(16) . . ?
O3 C18 C23 123.2(2) . . ?
O3 C18 C19 118.5(2) . . ?
C23 C18 C19 118.2(2) . . ?
O3 C18 Mg2 40.57(11) . . ?
C23 C18 Mg2 157.96(18) . . ?
C19 C18 Mg2 79.92(14) . . ?
C20 C19 C18 121.2(2) . . ?
C20 C19 N3 122.9(2) . . ?
C18 C19 N3 115.9(2) . . ?
C19 C20 C21 119.8(2) . . ?
C19 C20 H20A 120.1 . . ?
C21 C20 H20A 120.1 . . ?
C22 C21 C20 119.8(2) . . ?
C22 C21 H21A 120.1 . . ?
C20 C21 H21A 120.1 . . ?
C21 C22 C23 120.9(2) . . ?
C21 C22 H22A 119.5 . . ?
C23 C22 H22A 119.5 . . ?
C22 C23 C18 120.1(2) . . ?
C22 C23 H23A 119.9 . . ?
C18 C23 H23A 119.9 . . ?
C29 C24 C25 119.0(2) . . ?
C29 C24 N3 119.8(2) . . ?
C25 C24 N3 121.2(2) . . ?
C26 C25 C24 119.2(2) . . ?
C26 C25 C30 117.7(2) . . ?
C24 C25 C30 123.1(2) . . ?
C27 C26 C25 121.1(3) . . ?
C27 C26 H26A 119.5 . . ?
C25 C26 H26A 119.5 . . ?
C28 C27 C26 119.4(3) . . ?
C28 C27 H27A 120.3 . . ?
C26 C27 H27A 120.3 . . ?
C29 C28 C27 120.2(3) . . ?
C29 C28 H28A 119.9 . . ?
C27 C28 H28A 119.9 . . ?
C28 C29 C24 121.2(3) . . ?
C28 C29 H29A 119.4 . . ?
C24 C29 H29A 119.4 . . ?
N4 C30 O4 117.2(2) . . ?
N4 C30 C25 128.5(2) . . ?
O4 C30 C25 114.3(2) . . ?
O4 C31 C32 104.9(2) . . ?
O4 C31 H31A 110.8 . . ?
C32 C31 H31A 110.8 . . ?
O4 C31 H31B 110.8 . . ?
C32 C31 H31B 110.8 . . ?
H31A C31 H31B 108.8 . . ?
N4 C32 C34 108.3(2) . . ?
N4 C32 C33 110.6(2) . . ?
C34 C32 C33 112.0(3) . . ?
N4 C32 C31 101.9(2) . . ?
C34 C32 C31 112.2(2) . . ?
C33 C32 C31 111.3(2) . . ?
C32 C33 H33A 109.5 . . ?
C32 C33 H33B 109.5 . . ?
H33A C33 H33B 109.5 . . ?
C32 C33 H33C 109.5 . . ?
H33A C33 H33C 109.5 . . ?
H33B C33 H33C 109.5 . . ?
C32 C34 H34A 109.5 . . ?
C32 C34 H34B 109.5 . . ?
H34A C34 H34B 109.5 . . ?
C32 C34 H34C 109.5 . . ?
H34A C34 H34C 109.5 . . ?
H34B C34 H34C 109.5 . . ?
C38 O5 C35 110.2(3) . . ?
O5 C35 C36 106.0(3) . . ?
O5 C35 H35A 110.5 . . ?
C36 C35 H35A 110.5 . . ?
O5 C35 H35B 110.5 . . ?
C36 C35 H35B 110.5 . . ?
H35A C35 H35B 108.7 . . ?
C37 C36 C35 103.2(3) . . ?
C37 C36 H36A 111.1 . . ?
C35 C36 H36A 111.1 . . ?
C37 C36 H36B 111.1 . . ?
C35 C36 H36B 111.1 . . ?
H36A C36 H36B 109.1 . . ?
C36 C37 C38 105.9(3) . . ?
C36 C37 H37A 110.5 . . ?
C38 C37 H37A 110.5 . . ?
C36 C37 H37B 110.5 . . ?
C38 C37 H37B 110.5 . . ?
H37A C37 H37B 108.7 . . ?
O5 C38 C37 104.5(4) . . ?
O5 C38 H38A 110.8 . . ?
C37 C38 H38A 110.8 . . ?
O5 C38 H38B 110.8 . . ?
C37 C38 H38B 110.8 . . ?
H38A C38 H38B 108.9 . . ?
C39 O6 C42 105.9(5) . . ?
O6 C39 C40 122.2(6) . . ?
O6 C39 H39A 106.8 . . ?
C40 C39 H39A 106.8 . . ?
O6 C39 H39B 106.8 . . ?
C40 C39 H39B 106.8 . . ?
H39A C39 H39B 106.6 . . ?
C41 C40 C39 91.3(5) . . ?
C41 C40 H40A 113.4 . . ?
C39 C40 H40A 113.4 . . ?
C41 C40 H40B 113.4 . . ?
C39 C40 H40B 113.4 . . ?
H40A C40 H40B 110.7 . . ?
C40 C41 C42 117.6(5) . . ?
C40 C41 H41A 107.9 . . ?
C42 C41 H41A 107.9 . . ?
C40 C41 H41B 107.9 . . ?
C42 C41 H41B 107.9 . . ?
H41A C41 H41B 107.2 . . ?
O6 C42 C41 97.7(5) . . ?
O6 C42 H42A 112.2 . . ?
C41 C42 H42A 112.2 . . ?
O6 C42 H42B 112.2 . . ?
C41 C42 H42B 112.2 . . ?
H42A C42 H42B 109.8 . . ?

loop_
_geom_bond_atom_site_label_1
_geom_bond_atom_site_label_2
_geom_bond_distance
_geom_bond_site_symmetry_2
_geom_bond_publ_flag
Br1 Mg1 2.5094(8) . ?
Mg1 O1 1.9932(18) 2_675 ?
Mg1 O1 2.0503(18) . ?
Mg1 N2 2.124(2) . ?
Mg1 N1 2.235(2) . ?
Mg1 C1 2.851(3) . ?
Mg1 Mg1 3.1278(15) 2_675 ?
O1 C1 1.341(3) . ?
O1 Mg1 1.9933(18) 2_675 ?
O2 C13 1.345(3) . ?
O2 C14 1.452(4) . ?
N1 C7 1.439(3) . ?
N1 C2 1.460(3) . ?
N1 H1A 0.8572 . ?
N2 C13 1.285(3) . ?
N2 C15 1.495(3) . ?
C1 C6 1.393(3) . ?
C1 C2 1.407(3) . ?
C2 C3 1.381(3) . ?
C3 C4 1.377(4) . ?
C3 H3A 0.9500 . ?
C4 C5 1.387(4) . ?
C4 H4A 0.9500 . ?
C5 C6 1.388(4) . ?
C5 H5A 0.9500 . ?
C6 H6A 0.9500 . ?
C7 C12 1.384(3) . ?
C7 C8 1.400(3) . ?
C8 C9 1.401(3) . ?
C8 C13 1.473(4) . ?
C9 C10 1.378(4) . ?
C9 H9A 0.9500 . ?
C10 C11 1.386(4) . ?
C10 H10A 0.9500 . ?
C11 C12 1.393(4) . ?
C11 H11A 0.9500 . ?
C12 H12A 0.9500 . ?
C14 C15 1.532(4) . ?
C14 H14A 0.9900 . ?
C14 H14B 0.9900 . ?
C15 C17 1.516(5) . ?
C15 C16 1.517(6) . ?
C16 H16A 0.9800 . ?
C16 H16B 0.9800 . ?
C16 H16C 0.9800 . ?
C17 H17A 0.9800 . ?
C17 H17B 0.9800 . ?
C17 H17C 0.9800 . ?
Br2 Mg2 2.5117(9) . ?
Mg2 O3 1.9930(18) 2_766 ?
Mg2 O3 2.0347(19) . ?
Mg2 N4 2.116(2) . ?
Mg2 N3 2.215(2) . ?
Mg2 C18 2.859(3) . ?
Mg2 Mg2 3.1113(16) 2_766 ?
O3 C18 1.346(3) . ?
O3 Mg2 1.9929(18) 2_766 ?
O4 C30 1.354(3) . ?
O4 C31 1.451(3) . ?
N3 C24 1.437(3) . ?
N3 C19 1.463(3) . ?
N3 H2A 0.7988 . ?
N4 C30 1.281(3) . ?
N4 C32 1.497(3) . ?
C18 C23 1.396(3) . ?
C18 C19 1.405(3) . ?
C19 C20 1.384(3) . ?
C20 C21 1.388(4) . ?
C20 H20A 0.9500 . ?
C21 C22 1.378(4) . ?
C21 H21A 0.9500 . ?
C22 C23 1.393(4) . ?
C22 H22A 0.9500 . ?
C23 H23A 0.9500 . ?
C24 C29 1.395(4) . ?
C24 C25 1.399(4) . ?
C25 C26 1.399(4) . ?
C25 C30 1.477(3) . ?
C26 C27 1.387(4) . ?
C26 H26A 0.9500 . ?
C27 C28 1.383(5) . ?
C27 H27A 0.9500 . ?
C28 C29 1.379(4) . ?
C28 H28A 0.9500 . ?
C29 H29A 0.9500 . ?
C31 C32 1.539(4) . ?
C31 H31A 0.9900 . ?
C31 H31B 0.9900 . ?
C32 C34 1.518(4) . ?
C32 C33 1.518(4) . ?
C33 H33A 0.9800 . ?
C33 H33B 0.9800 . ?
C33 H33C 0.9800 . ?
C34 H34A 0.9800 . ?
C34 H34B 0.9800 . ?
C34 H34C 0.9800 . ?
O5 C38 1.420(5) . ?
O5 C35 1.438(5) . ?
C35 C36 1.478(5) . ?
C35 H35A 0.9900 . ?
C35 H35B 0.9900 . ?
C36 C37 1.458(6) . ?
C36 H36A 0.9900 . ?
C36 H36B 0.9900 . ?
C37 C38 1.512(6) . ?
C37 H37A 0.9900 . ?
C37 H37B 0.9900 . ?
C38 H38A 0.9900 . ?
C38 H38B 0.9900 . ?
O6 C39 1.373(5) . ?
O6 C42 1.450(7) . ?
C39 C40 1.522(2) . ?
C39 H39A 0.9900 . ?
C39 H39B 0.9900 . ?
C40 C41 1.452(2) . ?
C40 H40A 0.9900 . ?
C40 H40B 0.9900 . ?
C41 C42 1.651(11) . ?
C41 H41A 0.9900 . ?
C41 H41B 0.9900 . ?
C42 H42A 0.9900 . ?
C42 H42B 0.9900 . ?

loop_
_geom_torsion_atom_site_label_1
_geom_torsion_atom_site_label_2
_geom_torsion_atom_site_label_3
_geom_torsion_atom_site_label_4
_geom_torsion
_geom_torsion_site_symmetry_1
_geom_torsion_site_symmetry_2
_geom_torsion_site_symmetry_3
_geom_torsion_site_symmetry_4
_geom_torsion_publ_flag
Mg1 O1 C1 C6 -4.4(4) 2_675 . . . ?
Mg1 O1 C1 C6 -154.3(2) . . . . ?
Mg1 O1 C1 C2 174.21(18) 2_675 . . . ?
Mg1 O1 C1 C2 24.3(3) . . . . ?
Mg1 O1 C1 Mg1 149.9(3) 2_675 . . . ?
O1 C1 C2 C3 -178.2(2) . . . . ?
C6 C1 C2 C3 0.5(4) . . . . ?
Mg1 C1 C2 C3 -162.1(2) . . . . ?
O1 C1 C2 N1 3.5(3) . . . . ?
C6 C1 C2 N1 -177.8(2) . . . . ?
Mg1 C1 C2 N1 19.66(18) . . . . ?
C7 N1 C2 C3 29.5(3) . . . . ?
Mg1 N1 C2 C3 155.9(2) . . . . ?
C7 N1 C2 C1 -152.2(2) . . . . ?
Mg1 N1 C2 C1 -25.8(2) . . . . ?
C1 C2 C3 C4 0.5(4) . . . . ?
N1 C2 C3 C4 178.6(2) . . . . ?
C2 C3 C4 C5 -1.0(4) . . . . ?
C3 C4 C5 C6 0.5(5) . . . . ?
C4 C5 C6 C1 0.5(4) . . . . ?
O1 C1 C6 C5 177.7(2) . . . . ?
C2 C1 C6 C5 -1.0(4) . . . . ?
Mg1 C1 C6 C5 132.3(4) . . . . ?
C2 N1 C7 C12 -106.7(3) . . . . ?
Mg1 N1 C7 C12 132.9(2) . . . . ?
C2 N1 C7 C8 72.8(3) . . . . ?
Mg1 N1 C7 C8 -47.6(3) . . . . ?
C12 C7 C8 C9 2.4(4) . . . . ?
N1 C7 C8 C9 -177.1(2) . . . . ?
C12 C7 C8 C13 -177.3(2) . . . . ?
N1 C7 C8 C13 3.2(4) . . . . ?
C7 C8 C9 C10 -2.1(4) . . . . ?
C13 C8 C9 C10 177.5(2) . . . . ?
C8 C9 C10 C11 0.1(4) . . . . ?
C9 C10 C11 C12 1.6(4) . . . . ?
C8 C7 C12 C11 -0.7(4) . . . . ?
N1 C7 C12 C11 178.8(2) . . . . ?
C10 C11 C12 C7 -1.4(4) . . . . ?
C15 N2 C13 O2 -0.2(3) . . . . ?
Mg1 N2 C13 O2 178.73(18) . . . . ?
C15 N2 C13 C8 177.7(3) . . . . ?
Mg1 N2 C13 C8 -3.4(4) . . . . ?
C14 O2 C13 N2 2.4(4) . . . . ?
C14 O2 C13 C8 -175.8(2) . . . . ?
C7 C8 C13 N2 28.0(4) . . . . ?
C9 C8 C13 N2 -151.6(3) . . . . ?
C7 C8 C13 O2 -154.0(2) . . . . ?
C9 C8 C13 O2 26.3(3) . . . . ?
C13 O2 C14 C15 -3.4(3) . . . . ?
C13 N2 C15 C17 117.6(3) . . . . ?
Mg1 N2 C15 C17 -61.2(4) . . . . ?
C13 N2 C15 C16 -119.2(3) . . . . ?
Mg1 N2 C15 C16 62.0(3) . . . . ?
C13 N2 C15 C14 -2.0(3) . . . . ?
Mg1 N2 C15 C14 179.2(2) . . . . ?
O2 C14 C15 N2 3.2(3) . . . . ?
O2 C14 C15 C17 -113.6(3) . . . . ?
O2 C14 C15 C16 119.3(3) . . . . ?
Mg2 O3 C18 C23 10.7(4) 2_766 . . . ?
Mg2 O3 C18 C23 159.85(18) . . . . ?
Mg2 O3 C18 C19 -168.80(17) 2_766 . . . ?
Mg2 O3 C18 C19 -19.6(3) . . . . ?
Mg2 O3 C18 Mg2 -149.2(3) 2_766 . . . ?
O3 C18 C19 C20 178.7(2) . . . . ?
C23 C18 C19 C20 -0.8(3) . . . . ?
Mg2 C18 C19 C20 165.9(2) . . . . ?
O3 C18 C19 N3 -2.9(3) . . . . ?
C23 C18 C19 N3 177.6(2) . . . . ?
Mg2 C18 C19 N3 -15.75(17) . . . . ?
C24 N3 C19 C20 -30.1(3) . . . . ?
Mg2 N3 C19 C20 -160.75(19) . . . . ?
C24 N3 C19 C18 151.6(2) . . . . ?
Mg2 N3 C19 C18 20.9(2) . . . . ?
C18 C19 C20 C21 -0.2(4) . . . . ?
N3 C19 C20 C21 -178.4(2) . . . . ?
C19 C20 C21 C22 0.9(4) . . . . ?
C20 C21 C22 C23 -0.5(4) . . . . ?
C21 C22 C23 C18 -0.5(4) . . . . ?
O3 C18 C23 C22 -178.4(2) . . . . ?
C19 C18 C23 C22 1.1(3) . . . . ?
Mg2 C18 C23 C22 -141.7(4) . . . . ?
C19 N3 C24 C29 96.1(3) . . . . ?
Mg2 N3 C24 C29 -139.8(2) . . . . ?
C19 N3 C24 C25 -81.6(3) . . . . ?
Mg2 N3 C24 C25 42.5(3) . . . . ?
C29 C24 C25 C26 -1.4(4) . . . . ?
N3 C24 C25 C26 176.4(2) . . . . ?
C29 C24 C25 C30 178.0(2) . . . . ?
N3 C24 C25 C30 -4.2(4) . . . . ?
C24 C25 C26 C27 0.9(4) . . . . ?
C30 C25 C26 C27 -178.4(2) . . . . ?
C25 C26 C27 C28 -0.1(4) . . . . ?
C26 C27 C28 C29 -0.4(5) . . . . ?
C27 C28 C29 C24 -0.1(5) . . . . ?
C25 C24 C29 C28 0.9(4) . . . . ?
N3 C24 C29 C28 -176.9(3) . . . . ?
C32 N4 C30 O4 0.9(3) . . . . ?
Mg2 N4 C30 O4 172.75(16) . . . . ?
C32 N4 C30 C25 -178.5(2) . . . . ?
Mg2 N4 C30 C25 -6.7(4) . . . . ?
C31 O4 C30 N4 8.8(3) . . . . ?
C31 O4 C30 C25 -171.7(2) . . . . ?
C26 C25 C30 N4 161.8(3) . . . . ?
C24 C25 C30 N4 -17.6(4) . . . . ?
C26 C25 C30 O4 -17.7(3) . . . . ?
C24 C25 C30 O4 163.0(2) . . . . ?
C30 O4 C31 C32 -14.0(3) . . . . ?
C30 N4 C32 C34 109.0(3) . . . . ?
Mg2 N4 C32 C34 -62.7(3) . . . . ?
C30 N4 C32 C33 -127.9(2) . . . . ?
Mg2 N4 C32 C33 60.4(3) . . . . ?
C30 N4 C32 C31 -9.5(3) . . . . ?
Mg2 N4 C32 C31 178.80(17) . . . . ?
O4 C31 C32 N4 14.1(3) . . . . ?
O4 C31 C32 C34 -101.6(3) . . . . ?
O4 C31 C32 C33 132.0(2) . . . . ?
C38 O5 C35 C36 -16.3(5) . . . . ?
O5 C35 C36 C37 29.4(5) . . . . ?
C35 C36 C37 C38 -31.4(6) . . . . ?
C35 O5 C38 C37 -3.3(6) . . . . ?
C36 C37 C38 O5 22.0(6) . . . . ?
C42 O6 C39 C40 -26.6(10) . . . . ?
O6 C39 C40 C41 17.1(11) . . . . ?
C39 C40 C41 C42 -1.5(11) . . . . ?
C39 O6 C42 C41 19.2(6) . . . . ?
C40 C41 C42 O6 -11.3(10) . . . . ?
